data_4117471
loop_
_publ_author_name
'Shikuo Ren'
'Zaozao Qiu'
'Zuowei Xie'

_publ_section_title
;
 Transition-Metal-Promoted or -Catalyzed Exocyclic Alkyne Insertion via
 Zirconacyclopentene with Carborane Auxiliary: Formation of Symmetric or
 Unsymmetric Benzocarboranes
;
_journal_name_full 'Journal of the American Chemical Society'
_journal_page_first 3242
_journal_page_last 3254
_journal_paper_doi 10.1021/ja211485t
_journal_volume 134
_journal_year 2012
_chemical_formula_sum 'C18 H38 B10'
_chemical_formula_weight 362.58
_chemical_name_systematic
; 
 ? 
;
_space_group_IT_number 2
_symmetry_cell_setting triclinic
_symmetry_space_group_name_Hall '-P 1'
_symmetry_space_group_name_H-M 'P -1'
_atom_sites_solution_hydrogens geom
_atom_sites_solution_primary direct
_atom_sites_solution_secondary difmap
_audit_creation_method SHELXL-97
_cell_angle_alpha 82.254(3)
_cell_angle_beta 81.311(3)
_cell_angle_gamma 62.982(3)
_cell_formula_units_Z 2
_cell_length_a 9.7765(17)
_cell_length_b 10.1792(17)
_cell_length_c 13.111(2)
_cell_measurement_temperature 293(2)
_cell_volume 1145.8(3)
_computing_cell_refinement 'BRUKER SMART CCD DIFFRACTOMETER'
_computing_data_collection 'BRUKER SMART CCD DIFFRACTOMETER'
_computing_data_reduction 'BRUKER SMART CCD DIFFRACTOMETER'
_computing_molecular_graphics 'SIEMENS SHELXTL'
_computing_publication_material 'SIEMENS SHELXTL'
_computing_structure_refinement 'SHELXL-97 (Sheldrick, 2008)'
_computing_structure_solution 'SHELXS-97 (Sheldrick, 2008)'
_diffrn_ambient_temperature 293(2)
_diffrn_measured_fraction_theta_full 0.995
_diffrn_measured_fraction_theta_max 0.995
_diffrn_measurement_device_type 'BRUKER SMART CCD DIFFRACTOMETER'
_diffrn_measurement_method 'OMEGA SCAN'
_diffrn_radiation_monochromator graphite
_diffrn_radiation_source 'fine-focus sealed tube'
_diffrn_radiation_type MoK\a
_diffrn_radiation_wavelength 0.71073
_diffrn_reflns_av_R_equivalents 0.0461
_diffrn_reflns_av_sigmaI/netI 0.0995
_diffrn_reflns_limit_h_max 11
_diffrn_reflns_limit_h_min -11
_diffrn_reflns_limit_k_max 11
_diffrn_reflns_limit_k_min -12
_diffrn_reflns_limit_l_max 15
_diffrn_reflns_limit_l_min -14
_diffrn_reflns_number 6246
_diffrn_reflns_theta_full 25.00
_diffrn_reflns_theta_max 25.00
_diffrn_reflns_theta_min 1.58
_exptl_absorpt_coefficient_mu 0.052
_exptl_absorpt_correction_T_max 0.7456
_exptl_absorpt_correction_T_min 0.6065
_exptl_absorpt_correction_type multi-scan
_exptl_crystal_colour colourless
_exptl_crystal_density_diffrn 1.051
_exptl_crystal_description block
_exptl_crystal_F_000 392
_exptl_crystal_size_max 0.30
_exptl_crystal_size_mid 0.30
_exptl_crystal_size_min 0.20
_refine_diff_density_max 0.205
_refine_diff_density_min -0.219
_refine_diff_density_rms 0.043
_refine_ls_extinction_method none
_refine_ls_goodness_of_fit_ref 1.004
_refine_ls_hydrogen_treatment riding
_refine_ls_matrix_type full
_refine_ls_number_parameters 253
_refine_ls_number_reflns 4007
_refine_ls_number_restraints 0
_refine_ls_restrained_S_all 1.004
_refine_ls_R_factor_all 0.1338
_refine_ls_R_factor_gt 0.0653
_refine_ls_shift/su_max 0.005
_refine_ls_shift/su_mean 0.001
_refine_ls_structure_factor_coef Fsqd
_refine_ls_weighting_details 'calc w=1/[\s^2^(Fo^2^)+(0.0852P)^2^+0.1929P] where P=(Fo^2^+2Fc^2^)/3'
_refine_ls_weighting_scheme calc
_refine_ls_wR_factor_gt 0.1559
_refine_ls_wR_factor_ref 0.1968
_reflns_number_gt 2127
_reflns_number_total 4007
_reflns_threshold_expression >2sigma(I)
_cod_data_source_file ja211485t_si_001_2.cif
_cod_data_source_block 3h
_cod_database_code 4117471

loop_
_symmetry_equiv_pos_as_xyz
'x, y, z'
'-x, -y, -z'

loop_
_atom_site_label
_atom_site_type_symbol
_atom_site_fract_x
_atom_site_fract_y
_atom_site_fract_z
_atom_site_U_iso_or_equiv
_atom_site_adp_type
_atom_site_occupancy
_atom_site_symmetry_multiplicity
_atom_site_calc_flag
_atom_site_refinement_flags
C1 C 0.7857(3) 1.2145(3) 0.2137(2) 0.0340(7) Uani 1 1 d .
C2 C 0.9616(3) 1.0755(3) 0.2264(2) 0.0340(7) Uani 1 1 d .
C11 C 0.9678(3) 0.9234(3) 0.2560(2) 0.0340(7) Uani 1 1 d .
C12 C 1.1237(3) 0.7845(3) 0.2740(2) 0.0419(8) Uani 1 1 d .
C13 C 1.1302(4) 0.6527(3) 0.2234(3) 0.0618(10) Uani 1 1 d .
H13A H 1.0417 0.6365 0.2504 0.093 Uiso 1 1 calc R
H13B H 1.2226 0.5654 0.2386 0.093 Uiso 1 1 calc R
H13C H 1.1303 0.6743 0.1499 0.093 Uiso 1 1 calc R
C14 C 1.1430(4) 0.7511(4) 0.3903(3) 0.0674(10) Uani 1 1 d .
H14A H 1.1389 0.8357 0.4178 0.101 Uiso 1 1 calc R
H14B H 1.2407 0.6677 0.4003 0.101 Uiso 1 1 calc R
H14C H 1.0614 0.7291 0.4253 0.101 Uiso 1 1 calc R
C15 C 1.2722(3) 0.7941(4) 0.2232(3) 0.0649(10) Uani 1 1 d .
H15A H 1.2800 0.8734 0.2500 0.097 Uiso 1 1 calc R
H15B H 1.2686 0.8123 0.1497 0.097 Uiso 1 1 calc R
H15C H 1.3602 0.7026 0.2384 0.097 Uiso 1 1 calc R
C16 C 0.8303(3) 0.9158(3) 0.2769(2) 0.0341(7) Uani 1 1 d .
C17 C 0.8111(3) 0.7914(3) 0.3460(2) 0.0442(8) Uani 1 1 d .
H17A H 0.9118 0.7106 0.3569 0.053 Uiso 1 1 calc R
H17B H 0.7547 0.7546 0.3127 0.053 Uiso 1 1 calc R
C18 C 0.7236(4) 0.8482(4) 0.4501(2) 0.0545(9) Uani 1 1 d .
H18A H 0.7828 0.8819 0.4835 0.065 Uiso 1 1 calc R
H18B H 0.6259 0.9327 0.4378 0.065 Uiso 1 1 calc R
C19 C 0.6929(5) 0.7332(4) 0.5227(3) 0.0819(12) Uani 1 1 d .
H19A H 0.7891 0.6438 0.5272 0.098 Uiso 1 1 calc R
H19B H 0.6585 0.7694 0.5912 0.098 Uiso 1 1 calc R
C20 C 0.5750(5) 0.6947(5) 0.4911(4) 0.1017(15) Uani 1 1 d .
H20A H 0.5645 0.6195 0.5395 0.153 Uiso 1 1 calc R
H20B H 0.6076 0.6589 0.4233 0.153 Uiso 1 1 calc R
H20C H 0.4775 0.7812 0.4903 0.153 Uiso 1 1 calc R
C21 C 0.6830(3) 1.0327(3) 0.2433(2) 0.0340(7) Uani 1 1 d .
C22 C 0.5615(3) 0.9835(3) 0.2285(2) 0.0451(8) Uani 1 1 d .
H22A H 0.5465 0.9251 0.2901 0.054 Uiso 1 1 calc R
H22B H 0.4641 1.0700 0.2193 0.054 Uiso 1 1 calc R
C23 C 0.6097(4) 0.8924(4) 0.1351(3) 0.0604(9) Uani 1 1 d .
H23A H 0.5314 0.8630 0.1280 0.091 Uiso 1 1 calc R
H23B H 0.7053 0.8061 0.1446 0.091 Uiso 1 1 calc R
H23C H 0.6226 0.9508 0.0739 0.091 Uiso 1 1 calc R
C24 C 0.6578(3) 1.1731(3) 0.2163(2) 0.0339(7) Uani 1 1 d .
C25 C 0.5078(3) 1.2950(3) 0.1824(2) 0.0461(8) Uani 1 1 d .
H25A H 0.5042 1.3893 0.1923 0.055 Uiso 1 1 calc R
H25B H 0.4233 1.2864 0.2272 0.055 Uiso 1 1 calc R
C26 C 0.4817(4) 1.2962(4) 0.0707(3) 0.0661(10) Uani 1 1 d .
H26A H 0.3843 1.3771 0.0562 0.099 Uiso 1 1 calc R
H26B H 0.4815 1.2048 0.0603 0.099 Uiso 1 1 calc R
H26C H 0.5630 1.3076 0.0253 0.099 Uiso 1 1 calc R
B3 B 0.8667(4) 1.1950(4) 0.3257(3) 0.0411(9) Uani 1 1 d .
H3 H 0.8255 1.1600 0.4023 0.049 Uiso 1 1 calc R
B4 B 0.7620(4) 1.3712(4) 0.2638(3) 0.0467(9) Uani 1 1 d .
H4 H 0.6516 1.4520 0.3001 0.056 Uiso 1 1 calc R
B5 B 0.7943(4) 1.3545(4) 0.1288(3) 0.0457(9) Uani 1 1 d .
H5 H 0.7046 1.4246 0.0775 0.055 Uiso 1 1 calc R
B6 B 0.9186(4) 1.1670(4) 0.1048(3) 0.0408(8) Uani 1 1 d .
H6 H 0.9106 1.1143 0.0395 0.049 Uiso 1 1 calc R
B7 B 1.0642(4) 1.1391(4) 0.2865(3) 0.0485(10) Uani 1 1 d .
H7 H 1.1529 1.0674 0.3380 0.058 Uiso 1 1 calc R
B8 B 0.9395(4) 1.3264(4) 0.3091(3) 0.0545(10) Uani 1 1 d .
H8 H 0.9465 1.3784 0.3752 0.065 Uiso 1 1 calc R
B9 B 0.8952(4) 1.4244(4) 0.1874(3) 0.0569(11) Uani 1 1 d .
H9 H 0.8734 1.5410 0.1742 0.068 Uiso 1 1 calc R
B10 B 0.9908(4) 1.2999(4) 0.0894(3) 0.0545(10) Uani 1 1 d .
H10 H 1.0309 1.3353 0.0126 0.065 Uiso 1 1 calc R
B11 B 1.0958(4) 1.1242(4) 0.1492(3) 0.0468(9) Uani 1 1 d .
H11 H 1.2049 1.0436 0.1116 0.056 Uiso 1 1 calc R
B12 B 1.0819(4) 1.2814(4) 0.2012(3) 0.0574(11) Uani 1 1 d .
H12 H 1.1828 1.3036 0.1974 0.069 Uiso 1 1 calc R

loop_
_atom_site_aniso_label
_atom_site_aniso_U_11
_atom_site_aniso_U_22
_atom_site_aniso_U_33
_atom_site_aniso_U_23
_atom_site_aniso_U_13
_atom_site_aniso_U_12
C1 0.0309(15) 0.0311(16) 0.0366(17) -0.0007(12) -0.0044(12) -0.0110(13)
C2 0.0283(15) 0.0349(16) 0.0366(17) -0.0002(12) -0.0040(12) -0.0127(13)
C11 0.0326(16) 0.0340(16) 0.0334(17) -0.0024(12) -0.0040(12) -0.0127(14)
C12 0.0281(16) 0.0353(17) 0.056(2) 0.0025(14) -0.0078(13) -0.0090(14)
C13 0.046(2) 0.042(2) 0.088(3) -0.0143(18) -0.0029(18) -0.0092(16)
C14 0.060(2) 0.066(2) 0.071(3) 0.0169(19) -0.0279(18) -0.0226(19)
C15 0.0315(17) 0.051(2) 0.097(3) 0.0007(19) -0.0034(17) -0.0078(16)
C16 0.0341(16) 0.0330(16) 0.0355(17) -0.0028(12) -0.0013(12) -0.0156(13)
C17 0.0405(17) 0.0388(18) 0.053(2) 0.0021(14) -0.0046(14) -0.0191(15)
C18 0.064(2) 0.064(2) 0.044(2) -0.0004(16) -0.0009(16) -0.0380(19)
C19 0.091(3) 0.088(3) 0.066(3) 0.016(2) 0.007(2) -0.050(3)
C20 0.100(3) 0.096(3) 0.124(4) -0.005(3) 0.025(3) -0.068(3)
C21 0.0257(15) 0.0375(17) 0.0371(17) -0.0047(13) 0.0004(12) -0.0132(13)
C22 0.0321(16) 0.0458(18) 0.061(2) -0.0031(15) -0.0048(14) -0.0206(15)
C23 0.061(2) 0.065(2) 0.067(2) -0.0120(18) -0.0120(17) -0.0345(19)
C24 0.0244(15) 0.0343(17) 0.0397(17) -0.0062(13) -0.0006(12) -0.0100(13)
C25 0.0324(16) 0.0437(18) 0.057(2) 0.0016(15) -0.0066(14) -0.0134(15)
C26 0.057(2) 0.071(2) 0.062(2) 0.0151(18) -0.0239(18) -0.0206(19)
B3 0.043(2) 0.044(2) 0.038(2) -0.0083(16) -0.0027(15) -0.0195(17)
B4 0.048(2) 0.034(2) 0.059(3) -0.0090(17) -0.0020(17) -0.0185(18)
B5 0.046(2) 0.036(2) 0.054(2) 0.0074(16) -0.0048(17) -0.0198(17)
B6 0.0381(19) 0.043(2) 0.034(2) 0.0005(15) 0.0012(15) -0.0131(17)
B7 0.040(2) 0.048(2) 0.067(3) -0.0030(19) -0.0123(18) -0.0254(18)
B8 0.058(2) 0.054(2) 0.064(3) -0.010(2) -0.008(2) -0.033(2)
B9 0.057(2) 0.044(2) 0.077(3) -0.002(2) -0.007(2) -0.030(2)
B10 0.051(2) 0.051(2) 0.060(3) 0.0080(19) 0.0045(19) -0.029(2)
B11 0.0357(19) 0.049(2) 0.057(2) 0.0005(18) 0.0039(16) -0.0239(18)
B12 0.047(2) 0.052(2) 0.081(3) 0.000(2) -0.006(2) -0.031(2)

loop_
_atom_type_symbol
_atom_type_description
_atom_type_scat_dispersion_real
_atom_type_scat_dispersion_imag
_atom_type_scat_source
C C 0.0033 0.0016 'International Tables Vol C Tables 4.2.6.8 and 6.1.1.4'
H H 0.0000 0.0000 'International Tables Vol C Tables 4.2.6.8 and 6.1.1.4'
B B 0.0013 0.0007 'International Tables Vol C Tables 4.2.6.8 and 6.1.1.4'

loop_
_geom_angle_atom_site_label_1
_geom_angle_atom_site_label_2
_geom_angle_atom_site_label_3
_geom_angle
C24 C1 C2 116.6(2)
C24 C1 B5 120.5(2)
C2 C1 B5 111.3(2)
C24 C1 B4 122.8(2)
C2 C1 B4 112.1(2)
B5 C1 B4 62.21(19)
C24 C1 B3 119.4(2)
C2 C1 B3 62.20(17)
B5 C1 B3 113.0(2)
B4 C1 B3 61.92(19)
C24 C1 B6 115.0(2)
C2 C1 B6 61.39(17)
B5 C1 B6 62.00(19)
B4 C1 B6 113.6(2)
B3 C1 B6 113.7(2)
C11 C2 C1 115.7(2)
C11 C2 B7 121.8(2)
C1 C2 B7 108.0(2)
C11 C2 B6 122.5(2)
C1 C2 B6 61.10(16)
B7 C2 B6 111.4(2)
C11 C2 B11 129.4(2)
C1 C2 B11 108.0(2)
B7 C2 B11 62.06(19)
B6 C2 B11 60.43(18)
C11 C2 B3 112.1(2)
C1 C2 B3 60.15(17)
B7 C2 B3 60.61(18)
B6 C2 B3 111.8(2)
B11 C2 B3 111.0(2)
C16 C11 C2 117.3(2)
C16 C11 C12 121.2(2)
C2 C11 C12 121.2(2)
C14 C12 C15 105.3(3)
C14 C12 C13 112.7(3)
C15 C12 C13 102.6(2)
C14 C12 C11 110.2(2)
C15 C12 C11 116.7(2)
C13 C12 C11 109.3(2)
C11 C16 C21 123.9(2)
C11 C16 C17 122.9(2)
C21 C16 C17 112.9(2)
C16 C17 C18 109.8(2)
C19 C18 C17 113.6(3)
C20 C19 C18 114.6(3)
C24 C21 C16 123.6(2)
C24 C21 C22 119.6(2)
C16 C21 C22 116.4(2)
C23 C22 C21 111.4(2)
C21 C24 C1 119.4(2)
C21 C24 C25 124.6(2)
C1 C24 C25 115.9(2)
C24 C25 C26 115.3(2)
C1 B3 C2 57.65(16)
C1 B3 B8 105.4(2)
C2 B3 B8 106.7(2)
C1 B3 B7 104.9(2)
C2 B3 B7 59.22(17)
B8 B3 B7 60.5(2)
C1 B3 B4 58.87(18)
C2 B3 B4 105.9(2)
B8 B3 B4 59.9(2)
B7 B3 B4 108.0(3)
C1 B4 B9 105.1(2)
C1 B4 B8 105.5(2)
B9 B4 B8 60.2(2)
C1 B4 B3 59.20(17)
B9 B4 B3 107.9(3)
B8 B4 B3 59.8(2)
C1 B4 B5 58.89(18)
B9 B4 B5 59.7(2)
B8 B4 B5 108.1(3)
B3 B4 B5 108.1(2)
C1 B5 B10 105.9(2)
C1 B5 B9 105.2(3)
B10 B5 B9 60.5(2)
C1 B5 B4 58.90(18)
B10 B5 B4 108.6(3)
B9 B5 B4 59.8(2)
C1 B5 B6 59.69(18)
B10 B5 B6 60.1(2)
B9 B5 B6 108.6(3)
B4 B5 B6 108.9(2)
C1 B6 C2 57.51(16)
C1 B6 B11 104.8(2)
C2 B6 B11 59.88(18)
C1 B6 B10 104.3(2)
C2 B6 B10 106.1(2)
B11 B6 B10 59.6(2)
C1 B6 B5 58.31(17)
C2 B6 B5 105.2(2)
B11 B6 B5 106.9(3)
B10 B6 B5 59.3(2)
C2 B7 B3 60.17(17)
C2 B7 B12 106.1(3)
B3 B7 B12 108.0(3)
C2 B7 B8 106.7(2)
B3 B7 B8 59.61(19)
B12 B7 B8 60.3(2)
C2 B7 B11 59.24(18)
B3 B7 B11 108.4(2)
B12 B7 B11 59.4(2)
B8 B7 B11 107.8(3)
B3 B8 B4 60.29(19)
B3 B8 B9 108.0(3)
B4 B8 B9 59.9(2)
B3 B8 B7 59.84(19)
B4 B8 B7 107.8(2)
B9 B8 B7 107.3(3)
B3 B8 B12 107.6(3)
B4 B8 B12 107.5(3)
B9 B8 B12 59.6(2)
B7 B8 B12 59.6(2)
B5 B9 B4 60.4(2)
B5 B9 B12 107.8(3)
B4 B9 B12 108.2(3)
B5 B9 B8 108.3(3)
B4 B9 B8 59.9(2)
B12 B9 B8 60.5(2)
B5 B9 B10 59.6(2)
B4 B9 B10 108.4(2)
B12 B9 B10 60.3(2)
B8 B9 B10 109.0(3)
B11 B10 B5 108.1(2)
B11 B10 B6 59.85(19)
B5 B10 B6 60.61(19)
B11 B10 B9 108.0(3)
B5 B10 B9 59.8(2)
B6 B10 B9 108.5(2)
B11 B10 B12 60.1(2)
B5 B10 B12 107.4(3)
B6 B10 B12 108.0(3)
B9 B10 B12 59.6(2)
C2 B11 B10 106.6(2)
C2 B11 B6 59.69(17)
B10 B11 B6 60.5(2)
C2 B11 B12 105.7(2)
B10 B11 B12 60.6(2)
B6 B11 B12 108.9(3)
C2 B11 B7 58.70(18)
B10 B11 B7 107.9(3)
B6 B11 B7 108.1(2)
B12 B11 B7 59.4(2)
B9 B12 B7 107.9(3)
B9 B12 B11 107.8(3)
B7 B12 B11 61.1(2)
B9 B12 B8 59.9(2)
B7 B12 B8 60.1(2)
B11 B12 B8 109.0(3)
B9 B12 B10 60.1(2)
B7 B12 B10 108.4(3)
B11 B12 B10 59.3(2)
B8 B12 B10 108.3(3)

loop_
_geom_bond_atom_site_label_1
_geom_bond_atom_site_label_2
_geom_bond_distance
C1 C24 1.484(4)
C1 C2 1.673(4)
C1 B5 1.712(4)
C1 B4 1.712(4)
C1 B3 1.718(4)
C1 B6 1.737(4)
C2 C11 1.520(4)
C2 B7 1.735(4)
C2 B6 1.742(4)
C2 B11 1.745(4)
C2 B3 1.752(4)
C11 C16 1.366(4)
C11 C12 1.562(4)
C12 C14 1.537(4)
C12 C15 1.542(4)
C12 C13 1.548(4)
C16 C21 1.475(4)
C16 C17 1.521(4)
C17 C18 1.529(4)
C18 C19 1.517(4)
C19 C20 1.500(5)
C21 C24 1.341(3)
C21 C22 1.528(3)
C22 C23 1.522(4)
C24 C25 1.511(4)
C25 C26 1.521(4)
B3 B8 1.756(5)
B3 B7 1.760(5)
B3 B4 1.765(5)
B4 B9 1.759(5)
B4 B8 1.758(5)
B4 B5 1.769(5)
B5 B10 1.753(5)
B5 B9 1.757(5)
B5 B6 1.776(5)
B6 B11 1.755(5)
B6 B10 1.767(5)
B7 B12 1.763(5)
B7 B8 1.772(5)
B7 B11 1.794(5)
B8 B9 1.765(6)
B8 B12 1.775(6)
B9 B12 1.760(5)
B9 B10 1.769(6)
B10 B11 1.751(5)
B10 B12 1.772(6)
B11 B12 1.764(5)
